data_7237888
loop_
_publ_author_name
'Yano, Yoshio'
'Ono, Toshikazu'
'Hatanaka, Sou'
'Gryko, Daniel T.'
'Hisaeda, Yoshio'

_publ_section_title
;
 Salt--cocrystal continuum for photofunction modulation:
 stimuli-responsive fluorescence color-tuning of pyridine-modified
 intramolecular charge-transfer dyes and acid complexes
;
_journal_issue 29
_journal_name_full 'Journal of Materials Chemistry C'
_journal_page_first 8847
_journal_paper_doi 10.1039/C9TC02524C
_journal_volume 7
_journal_year 2019
_chemical_formula_moiety '2(C30 H26 N4), 4(C7 F5 O2), 2(C7 H F5 O2), C H2 Cl2'
_chemical_formula_sum 'C103 H56 Cl2 F30 N8 O12'
_chemical_formula_weight 2238.45
_space_group_crystal_system triclinic
_space_group_IT_number 2
_space_group_name_Hall '-P 1'
_space_group_name_H-M_alt 'P -1'
_atom_sites_solution_hydrogens mixed
_atom_sites_solution_primary dual
_audit_creation_date 2018-10-23
_audit_creation_method
;
Olex2 1.2-ac3
(compiled 2017.02.24 svn.r3390 for Rigaku Oxford Diffraction, GUI svn.r5318)
;
_cell_angle_alpha 80.163(7)
_cell_angle_beta 74.923(9)
_cell_angle_gamma 71.683(8)
_cell_formula_units_Z 1
_cell_length_a 13.6508(15)
_cell_length_b 13.6780(10)
_cell_length_c 13.7140(13)
_cell_measurement_reflns_used 3340
_cell_measurement_temperature 123
_cell_measurement_theta_max 24.6870
_cell_measurement_theta_min 2.8820
_cell_volume 2336.1(4)
_computing_cell_refinement 'CrysAlisPro 1.171.39.34a (Rigaku OD, 2017)'
_computing_data_collection 'CrysAlisPro 1.171.39.34a (Rigaku OD, 2017)'
_computing_data_reduction 'CrysAlisPro 1.171.39.34a (Rigaku OD, 2017)'
_computing_molecular_graphics 'Olex2 (Dolomanov et al., 2009)'
_computing_publication_material 'Olex2 (Dolomanov et al., 2009)'
_computing_structure_refinement 'ShelXL (Sheldrick, 2015)'
_computing_structure_solution 'ShelXT (Sheldrick, 2015)'
_diffrn_ambient_temperature 123
_diffrn_detector 'CCD plate'
_diffrn_measured_fraction_theta_full 0.999
_diffrn_measured_fraction_theta_max 0.999
_diffrn_measurement_details
;
List of Runs (angles in degrees, time in seconds):

  # Type    Start    End  Width  t~exp~   \w     \q     \k     \f   Frames
--------------------------------------------------------------------------
  1  \w    -74.00 119.00   1.00   90.00    --   30.00  54.00-150.00  193
  2  \w    -73.00  32.00   1.00   90.00    --   30.00  54.00 -30.00  105
  3  \w    -73.00  31.00   1.00   90.00    --   30.00  54.00  90.00  104
  4  \w    -74.00  32.00   1.00   90.00    --   30.00  54.00-150.00  106
;
_diffrn_measurement_device 'two-circle diffractometer'
_diffrn_measurement_device_type 'XtaLAB Mini (JP)'
_diffrn_measurement_method '\w scans'
_diffrn_orient_matrix_type 'CrysAlisPro convention (1999,Acta A55,543-557)'
_diffrn_orient_matrix_UB_11 0.0119261000
_diffrn_orient_matrix_UB_12 -0.0531751000
_diffrn_orient_matrix_UB_13 -0.0063872000
_diffrn_orient_matrix_UB_21 -0.0071542000
_diffrn_orient_matrix_UB_22 -0.0121915000
_diffrn_orient_matrix_UB_23 0.0533006000
_diffrn_orient_matrix_UB_31 -0.0543666000
_diffrn_orient_matrix_UB_32 0.0060077000
_diffrn_orient_matrix_UB_33 0.0038452000
_diffrn_radiation_monochromator graphite
_diffrn_radiation_probe x-ray
_diffrn_radiation_type MoK\a
_diffrn_radiation_wavelength 0.71073
_diffrn_reflns_av_R_equivalents 0.0626
_diffrn_reflns_av_unetI/netI 0.0991
_diffrn_reflns_Laue_measured_fraction_full 0.999
_diffrn_reflns_Laue_measured_fraction_max 0.999
_diffrn_reflns_limit_h_max 17
_diffrn_reflns_limit_h_min -16
_diffrn_reflns_limit_k_max 17
_diffrn_reflns_limit_k_min -17
_diffrn_reflns_limit_l_max 17
_diffrn_reflns_limit_l_min -16
_diffrn_reflns_number 21230
_diffrn_reflns_point_group_measured_fraction_full 0.999
_diffrn_reflns_point_group_measured_fraction_max 0.999
_diffrn_reflns_theta_full 25.242
_diffrn_reflns_theta_max 26.372
_diffrn_reflns_theta_min 2.467
_diffrn_source 'fine-focus sealed X-ray tube'
_diffrn_source_type 'Rigaku (Mo) X-ray Source'
_exptl_absorpt_coefficient_mu 0.200
_exptl_absorpt_correction_T_max 1.00000
_exptl_absorpt_correction_T_min 0.97430
_exptl_absorpt_correction_type multi-scan
_exptl_absorpt_process_details
;
CrysAlisPro 1.171.39.34a (Rigaku Oxford Diffraction, 2017)
Empirical absorption correction using spherical harmonics,
 implemented in SCALE3 ABSPACK scaling algorithm.
;
_exptl_crystal_colour yellow
_exptl_crystal_colour_primary yellow
_exptl_crystal_density_diffrn 1.591
_exptl_crystal_description block
_exptl_crystal_F_000 1130
_exptl_crystal_size_max 0.3
_exptl_crystal_size_mid 0.05
_exptl_crystal_size_min 0.05
_refine_diff_density_max 0.332
_refine_diff_density_min -0.339
_refine_diff_density_rms 0.072
_refine_ls_extinction_method none
_refine_ls_goodness_of_fit_ref 1.062
_refine_ls_hydrogen_treatment mixed
_refine_ls_matrix_type full
_refine_ls_number_parameters 726
_refine_ls_number_reflns 9521
_refine_ls_number_restraints 0
_refine_ls_restrained_S_all 1.062
_refine_ls_R_factor_all 0.1199
_refine_ls_R_factor_gt 0.0630
_refine_ls_shift/su_max 0.000
_refine_ls_shift/su_mean 0.000
_refine_ls_structure_factor_coef Fsqd
_refine_ls_weighting_details 'w=1/[\s^2^(Fo^2^)+(0.1000P)^2^] where P=(Fo^2^+2Fc^2^)/3'
_refine_ls_weighting_scheme calc
_refine_ls_wR_factor_gt 0.1809
_refine_ls_wR_factor_ref 0.2146
_reflns_Friedel_coverage 0.000
_reflns_number_gt 5618
_reflns_number_total 9521
_reflns_threshold_expression 'I > 2\s(I)'
_cod_data_source_file c9tc02524c18.cif
_cod_data_source_block yano059
_cod_database_code 7237888
_shelx_shelxl_version_number 2017/1
_chemical_oxdiff_formula 'C H N O F'
_chemical_oxdiff_usercomment 'PyPP-F5 Benzoic acid'
_shelx_space_group_comment
;
The symmetry employed for this shelxl refinement is uniquely defined
by the following loop, which should always be used as a source of
symmetry information in preference to the above space-group names.
They are only intended as comments.
;
_diffrn_oxdiff_ac3_digest_frames
;
01b2afb6fe91ebece952e038d1c831cc3f0050866d5
;
_reflns_odcompleteness_completeness 99.91
_reflns_odcompleteness_iscentric 1
_reflns_odcompleteness_theta 26.32
_olex2_refinement_description
;
1. Fixed Uiso
 At 1.2 times of:
  All C(H) groups, All C(H,H) groups
 At 1.5 times of:
  All C(H,H,H) groups
2. Others
 Fixed Sof: Cl1B(0.5) Cl2B(0.5) C1B(0.5) H1BA(0.5) H1BB(0.5)
3.a Secondary CH2 refined with riding coordinates:
 C1B(H1BA,H1BB)
3.b Aromatic/amide H refined with riding coordinates:
 C3(H3), C5(H5), C6(H6), C7(H7), C8(H8), C10(H10), C11(H11), C13(H13),
 C14(H14), C18(H18), C20(H20), C21(H21), C22(H22), C23(H23), C25(H25), C26(H26),
  C28(H28), C29(H29)
3.c Idealised Me refined as rotating group:
 C15(H15A,H15B,H15C), C30(H30A,H30B,H30C)
;
_olex2_submission_special_instructions 'No special instructions were received'
_oxdiff_exptl_absorpt_empirical_details
;
Empirical correction (ABSPACK) includes:
- Absorption correction using spherical harmonics
- Frame scaling
;
_oxdiff_exptl_absorpt_empirical_full_max 1.088
_oxdiff_exptl_absorpt_empirical_full_min 0.943

loop_
_space_group_symop_operation_xyz
'x, y, z'
'-x, -y, -z'

loop_
_atom_site_label
_atom_site_type_symbol
_atom_site_fract_x
_atom_site_fract_y
_atom_site_fract_z
_atom_site_U_iso_or_equiv
_atom_site_adp_type
_atom_site_occupancy
_atom_site_site_symmetry_order
_atom_site_calc_flag
_atom_site_refinement_flags_posn
_atom_site_refinement_flags_occupancy
_atom_site_disorder_assembly
_atom_site_disorder_group
N1 N 0.9650(2) 0.0187(2) 0.8841(2) 0.0209(7) Uani 1 1 d . . . .
N2 N 0.7039(2) -0.0157(2) 0.7765(2) 0.0221(7) Uani 1 1 d . . . .
H2 H 0.667(3) 0.039(3) 0.725(3) 0.023(10) Uiso 1 1 d . . . .
C1 C 1.0166(3) 0.0282(3) 0.9551(3) 0.0209(8) Uani 1 1 d . . . .
C2 C 0.9005(3) -0.0453(3) 0.9312(3) 0.0216(8) Uani 1 1 d . . . .
C3 C 0.9100(3) -0.0747(3) 1.0309(3) 0.0216(8) Uani 1 1 d . . . .
H3 H 0.874470 -0.117480 1.079757 0.026 Uiso 1 1 calc R . . .
C4 C 0.8274(3) -0.0678(3) 0.8832(3) 0.0205(8) Uani 1 1 d . . . .
C5 C 0.7726(3) 0.0059(3) 0.8176(3) 0.0227(8) Uani 1 1 d . . . .
H5 H 0.784308 0.072299 0.801904 0.027 Uiso 1 1 calc R . . .
C6 C 0.6830(3) -0.1074(3) 0.7975(3) 0.0240(9) Uani 1 1 d . . . .
H6 H 0.633556 -0.120332 0.767409 0.029 Uiso 1 1 calc R . . .
C7 C 0.7330(3) -0.1825(3) 0.8625(3) 0.0262(9) Uani 1 1 d . . . .
H7 H 0.717783 -0.247285 0.878524 0.031 Uiso 1 1 calc R . . .
C8 C 0.8060(3) -0.1629(3) 0.9046(3) 0.0242(9) Uani 1 1 d . . . .
H8 H 0.841914 -0.215117 0.948716 0.029 Uiso 1 1 calc R . . .
C9 C 0.9989(3) 0.0439(3) 0.7771(3) 0.0217(8) Uani 1 1 d . . . .
C10 C 1.0176(3) -0.0260(3) 0.7082(3) 0.0229(8) Uani 1 1 d . . . .
H10 H 1.003060 -0.090771 0.729954 0.027 Uiso 1 1 calc R . . .
C11 C 1.0581(3) -0.0004(3) 0.6066(3) 0.0274(9) Uani 1 1 d . . . .
H11 H 1.069607 -0.048064 0.559020 0.033 Uiso 1 1 calc R . . .
C12 C 1.0823(3) 0.0919(4) 0.5723(3) 0.0341(10) Uani 1 1 d . . . .
C13 C 1.0616(4) 0.1610(4) 0.6429(3) 0.0367(11) Uani 1 1 d . . . .
H13 H 1.076734 0.225496 0.621083 0.044 Uiso 1 1 calc R . . .
C14 C 1.0193(3) 0.1386(3) 0.7443(3) 0.0287(9) Uani 1 1 d . . . .
H14 H 1.004259 0.187786 0.791236 0.034 Uiso 1 1 calc R . . .
C15 C 1.1319(5) 0.1152(5) 0.4612(4) 0.0599(16) Uani 1 1 d . . . .
H15A H 1.208314 0.102069 0.452794 0.090 Uiso 1 1 calc GR . . .
H15B H 1.100519 0.187927 0.439184 0.090 Uiso 1 1 calc GR . . .
H15C H 1.118804 0.070702 0.419981 0.090 Uiso 1 1 calc GR . . .
N3 N 0.4690(2) 0.8849(2) 0.0075(2) 0.0203(7) Uani 1 1 d . . . .
N4 N 0.2187(2) 0.7957(3) -0.0606(2) 0.0218(7) Uani 1 1 d . . . .
H4 H 0.181(4) 0.752(4) -0.009(4) 0.044(14) Uiso 1 1 d . . . .
C16 C 0.5150(3) 0.9540(3) 0.0294(3) 0.0204(8) Uani 1 1 d . . . .
C17 C 0.4109(3) 0.9377(3) -0.0655(3) 0.0184(8) Uani 1 1 d . . . .
C18 C 0.4188(3) 1.0372(3) -0.0889(3) 0.0224(8) Uani 1 1 d . . . .
H18 H 0.386457 1.089147 -0.135519 0.027 Uiso 1 1 calc R . . .
C19 C 0.3409(3) 0.8940(3) -0.0982(3) 0.0195(8) Uani 1 1 d . . . .
C20 C 0.2866(3) 0.8317(3) -0.0316(3) 0.0222(8) Uani 1 1 d . . . .
H20 H 0.297154 0.813886 0.035676 0.027 Uiso 1 1 calc R . . .
C21 C 0.1991(3) 0.8197(3) -0.1539(3) 0.0246(9) Uani 1 1 d . . . .
H21 H 0.150353 0.793306 -0.172058 0.029 Uiso 1 1 calc R . . .
C22 C 0.2502(3) 0.8827(3) -0.2231(3) 0.0260(9) Uani 1 1 d . . . .
H22 H 0.236361 0.901035 -0.289221 0.031 Uiso 1 1 calc R . . .
C23 C 0.3222(3) 0.9194(3) -0.1958(3) 0.0222(8) Uani 1 1 d . . . .
H23 H 0.358789 0.961937 -0.243766 0.027 Uiso 1 1 calc R . . .
C24 C 0.5007(3) 0.7761(3) 0.0365(3) 0.0196(8) Uani 1 1 d . . . .
C25 C 0.5328(3) 0.7063(3) -0.0362(3) 0.0251(9) Uani 1 1 d . . . .
H25 H 0.530240 0.730070 -0.104969 0.030 Uiso 1 1 calc R . . .
C26 C 0.5691(3) 0.6005(3) -0.0066(3) 0.0268(9) Uani 1 1 d . . . .
H26 H 0.590378 0.552531 -0.055936 0.032 Uiso 1 1 calc R . . .
C27 C 0.5746(3) 0.5637(3) 0.0941(3) 0.0294(10) Uani 1 1 d . . . .
C28 C 0.5400(3) 0.6358(3) 0.1648(3) 0.0289(9) Uani 1 1 d . . . .
H28 H 0.541745 0.612406 0.233799 0.035 Uiso 1 1 calc R . . .
C29 C 0.5031(3) 0.7408(3) 0.1373(3) 0.0239(9) Uani 1 1 d . . . .
H29 H 0.479534 0.788519 0.187082 0.029 Uiso 1 1 calc R . . .
C30 C 0.6188(4) 0.4504(3) 0.1232(4) 0.0435(12) Uani 1 1 d . . . .
H30A H 0.691306 0.436782 0.131327 0.065 Uiso 1 1 calc GR . . .
H30B H 0.619114 0.410606 0.070047 0.065 Uiso 1 1 calc GR . . .
H30C H 0.574912 0.429678 0.187388 0.065 Uiso 1 1 calc GR . . .
F2A F 0.3295(2) 0.2094(2) 0.71220(19) 0.0432(7) Uani 1 1 d . . . .
F3A F 0.19643(19) 0.3306(2) 0.5961(2) 0.0496(7) Uani 1 1 d . . . .
F4A F 0.2556(2) 0.3333(2) 0.3913(2) 0.0539(8) Uani 1 1 d . . . .
F5A F 0.4552(2) 0.2301(2) 0.30200(19) 0.0467(7) Uani 1 1 d . . . .
F6A F 0.59028(18) 0.1125(2) 0.42015(18) 0.0382(6) Uani 1 1 d . . . .
O1A O 0.5997(2) 0.1226(2) 0.6567(2) 0.0308(7) Uani 1 1 d . . . .
O2A O 0.5288(3) -0.0030(2) 0.6561(2) 0.0403(8) Uani 1 1 d . . . .
C1A C 0.4632(3) 0.1579(3) 0.5677(3) 0.0236(9) Uani 1 1 d . . . .
C2A C 0.3627(3) 0.2130(3) 0.6101(3) 0.0268(9) Uani 1 1 d . . . .
C3A C 0.2928(3) 0.2747(3) 0.5527(4) 0.0321(10) Uani 1 1 d . . . .
C4A C 0.3242(4) 0.2773(3) 0.4478(4) 0.0353(11) Uani 1 1 d . . . .
C5A C 0.4245(4) 0.2249(3) 0.4034(3) 0.0316(10) Uani 1 1 d . . . .
C6A C 0.4929(3) 0.1642(3) 0.4641(3) 0.0274(9) Uani 1 1 d . . . .
C7A C 0.5375(3) 0.0837(3) 0.6327(3) 0.0242(9) Uani 1 1 d . . . .
F16A F 0.3649(2) 0.48075(18) 0.3244(2) 0.0385(6) Uani 1 1 d . . . .
F17A F 0.4215(2) 0.4464(2) 0.5043(2) 0.0433(7) Uani 1 1 d . . . .
F18A F 0.3692(2) 0.6031(2) 0.62143(19) 0.0455(7) Uani 1 1 d . . . .
F19A F 0.2517(2) 0.7931(2) 0.56288(19) 0.0442(7) Uani 1 1 d . . . .
F20A F 0.18810(19) 0.82912(19) 0.38772(18) 0.0350(6) Uani 1 1 d . . . .
O5A O 0.1976(3) 0.6060(2) 0.2382(2) 0.0370(8) Uani 1 1 d . . . .
H5A H 0.174(4) 0.619(4) 0.178(4) 0.056(16) Uiso 1 1 d . . . .
O6A O 0.2410(2) 0.7551(2) 0.1970(2) 0.0311(7) Uani 1 1 d . . . .
C15A C 0.2728(3) 0.6561(3) 0.3511(3) 0.0257(9) Uani 1 1 d . . . .
C16A C 0.3333(3) 0.5598(3) 0.3833(3) 0.0263(9) Uani 1 1 d . . . .
C17A C 0.3648(3) 0.5410(3) 0.4729(3) 0.0308(10) Uani 1 1 d . . . .
C18A C 0.3385(3) 0.6203(4) 0.5333(3) 0.0311(10) Uani 1 1 d . . . .
C19A C 0.2797(3) 0.7172(3) 0.5029(3) 0.0308(10) Uani 1 1 d . . . .
C20A C 0.2478(3) 0.7342(3) 0.4128(3) 0.0250(9) Uani 1 1 d . . . .
C21A C 0.2367(3) 0.6782(3) 0.2528(3) 0.0252(9) Uani 1 1 d . . . .
F9A F 0.17001(19) 0.4413(2) 0.1213(2) 0.0468(7) Uani 1 1 d . . . .
F10A F 0.0715(2) 0.3133(2) 0.2535(2) 0.0573(9) Uani 1 1 d . . . .
F11A F -0.1396(2) 0.3680(2) 0.3129(2) 0.0473(7) Uani 1 1 d . . . .
F12A F -0.25594(19) 0.5580(2) 0.2508(2) 0.0524(8) Uani 1 1 d . . . .
F13A F -0.16078(19) 0.6881(2) 0.1190(2) 0.0478(7) Uani 1 1 d . . . .
O3A O 0.1308(2) 0.6661(2) 0.0720(2) 0.0291(7) Uani 1 1 d . . . .
O4A O 0.0375(2) 0.6706(2) -0.0413(2) 0.0320(7) Uani 1 1 d . . . .
C8A C 0.0082(3) 0.5683(3) 0.1151(3) 0.0237(9) Uani 1 1 d . . . .
C9A C 0.0646(3) 0.4721(3) 0.1523(3) 0.0272(9) Uani 1 1 d . . . .
C10A C 0.0157(4) 0.4065(3) 0.2194(3) 0.0338(10) Uani 1 1 d . . . .
C11A C -0.0922(3) 0.4352(3) 0.2504(3) 0.0313(10) Uani 1 1 d . . . .
C12A C -0.1506(3) 0.5291(4) 0.2168(3) 0.0320(10) Uani 1 1 d . . . .
C13A C -0.1011(3) 0.5954(3) 0.1499(3) 0.0293(9) Uani 1 1 d . . . .
C14A C 0.0626(3) 0.6404(3) 0.0405(3) 0.0247(9) Uani 1 1 d . . . .
Cl1B Cl 0.0486(9) 0.5726(10) 0.5063(8) 0.084(3) Uani 0.5 1 d . P A -1
Cl2B Cl -0.0480(6) 0.4173(8) 0.4909(5) 0.050(2) Uani 0.5 1 d . P A -1
C1B C -0.0291(8) 0.4872(8) 0.5705(7) 0.043(2) Uani 0.5 1 d . P A -1
H1BA H 0.006782 0.439599 0.621762 0.051 Uiso 0.5 1 calc R P A -1
H1BB H -0.098662 0.528405 0.606673 0.051 Uiso 0.5 1 calc R P A -1

loop_
_atom_site_aniso_label
_atom_site_aniso_U_11
_atom_site_aniso_U_22
_atom_site_aniso_U_33
_atom_site_aniso_U_23
_atom_site_aniso_U_13
_atom_site_aniso_U_12
N1 0.0227(16) 0.0221(17) 0.0193(16) -0.0035(13) -0.0057(14) -0.0066(14)
N2 0.0196(16) 0.0219(17) 0.0239(17) -0.0026(14) -0.0055(14) -0.0036(14)
C1 0.024(2) 0.021(2) 0.0194(18) -0.0049(15) -0.0063(16) -0.0052(17)
C2 0.0234(19) 0.020(2) 0.022(2) -0.0055(16) -0.0047(16) -0.0057(17)
C3 0.0228(19) 0.022(2) 0.023(2) -0.0045(16) -0.0073(16) -0.0070(17)
C4 0.0203(19) 0.023(2) 0.0189(19) -0.0055(15) -0.0026(15) -0.0061(16)
C5 0.0219(19) 0.024(2) 0.024(2) -0.0055(16) -0.0052(16) -0.0062(17)
C6 0.0199(19) 0.027(2) 0.026(2) -0.0065(17) -0.0057(16) -0.0056(17)
C7 0.024(2) 0.026(2) 0.029(2) -0.0056(17) -0.0020(17) -0.0095(18)
C8 0.025(2) 0.025(2) 0.021(2) -0.0006(16) -0.0056(17) -0.0053(17)
C9 0.0203(19) 0.029(2) 0.0153(18) -0.0008(16) -0.0051(15) -0.0062(17)
C10 0.0214(19) 0.023(2) 0.025(2) -0.0057(16) -0.0085(17) -0.0031(17)
C11 0.023(2) 0.040(3) 0.021(2) -0.0080(18) -0.0055(17) -0.0086(19)
C12 0.032(2) 0.055(3) 0.018(2) 0.000(2) -0.0024(18) -0.020(2)
C13 0.044(3) 0.045(3) 0.028(2) 0.006(2) -0.010(2) -0.027(2)
C14 0.033(2) 0.031(2) 0.025(2) -0.0046(18) -0.0063(18) -0.0133(19)
C15 0.070(4) 0.093(5) 0.025(3) 0.000(3) 0.002(3) -0.048(4)
N3 0.0257(16) 0.0197(17) 0.0188(16) -0.0016(13) -0.0073(14) -0.0094(14)
N4 0.0192(16) 0.0227(18) 0.0242(18) -0.0028(14) -0.0050(14) -0.0063(14)
C16 0.0253(19) 0.0191(19) 0.0190(19) -0.0040(15) -0.0049(16) -0.0083(17)
C17 0.0222(19) 0.0204(19) 0.0139(17) -0.0012(14) -0.0052(15) -0.0069(16)
C18 0.025(2) 0.021(2) 0.021(2) -0.0003(16) -0.0044(16) -0.0082(17)
C19 0.0190(18) 0.0174(19) 0.022(2) -0.0075(15) -0.0030(16) -0.0025(16)
C20 0.0198(18) 0.027(2) 0.0197(19) -0.0038(16) -0.0060(16) -0.0037(17)
C21 0.0214(19) 0.030(2) 0.026(2) -0.0083(17) -0.0090(17) -0.0064(18)
C22 0.026(2) 0.034(2) 0.020(2) -0.0054(17) -0.0065(17) -0.0079(19)
C23 0.0215(19) 0.024(2) 0.021(2) -0.0030(16) -0.0029(16) -0.0077(17)
C24 0.0192(18) 0.0149(18) 0.026(2) -0.0031(15) -0.0041(16) -0.0068(15)
C25 0.027(2) 0.027(2) 0.024(2) -0.0030(17) -0.0049(17) -0.0117(18)
C26 0.026(2) 0.020(2) 0.037(2) -0.0078(18) -0.0084(18) -0.0062(17)
C27 0.027(2) 0.019(2) 0.043(3) 0.0016(18) -0.0119(19) -0.0068(18)
C28 0.031(2) 0.030(2) 0.027(2) 0.0056(18) -0.0118(18) -0.0114(19)
C29 0.024(2) 0.026(2) 0.024(2) -0.0047(17) -0.0069(17) -0.0081(17)
C30 0.049(3) 0.026(3) 0.058(3) -0.004(2) -0.025(3) -0.003(2)
F2A 0.0367(14) 0.0472(17) 0.0324(14) -0.0035(12) 0.0040(12) -0.0032(13)
F3A 0.0248(13) 0.0379(16) 0.079(2) -0.0020(14) -0.0121(14) -0.0005(12)
F4A 0.0580(18) 0.0418(17) 0.074(2) 0.0195(15) -0.0464(17) -0.0185(15)
F5A 0.0690(19) 0.0540(18) 0.0264(14) 0.0095(12) -0.0220(14) -0.0281(15)
F6A 0.0299(13) 0.0563(17) 0.0264(13) -0.0088(12) 0.0003(11) -0.0121(13)
O1A 0.0312(15) 0.0302(16) 0.0358(17) 0.0011(13) -0.0168(14) -0.0098(13)
O2A 0.050(2) 0.0339(18) 0.047(2) 0.0079(15) -0.0269(16) -0.0199(16)
C1A 0.026(2) 0.022(2) 0.025(2) 0.0000(16) -0.0056(17) -0.0126(18)
C2A 0.025(2) 0.028(2) 0.027(2) 0.0030(17) -0.0037(17) -0.0105(18)
C3A 0.021(2) 0.026(2) 0.048(3) 0.001(2) -0.009(2) -0.0064(18)
C4A 0.040(3) 0.028(2) 0.049(3) 0.014(2) -0.030(2) -0.019(2)
C5A 0.044(3) 0.038(3) 0.024(2) 0.0026(18) -0.017(2) -0.021(2)
C6A 0.025(2) 0.032(2) 0.027(2) -0.0010(18) -0.0088(18) -0.0101(19)
C7A 0.023(2) 0.028(2) 0.021(2) -0.0036(17) -0.0048(16) -0.0075(18)
F16A 0.0470(15) 0.0256(13) 0.0460(15) -0.0072(11) -0.0150(13) -0.0088(12)
F17A 0.0458(15) 0.0338(15) 0.0548(17) 0.0124(13) -0.0267(14) -0.0136(13)
F18A 0.0480(16) 0.0633(19) 0.0319(14) 0.0085(13) -0.0207(13) -0.0223(14)
F19A 0.0496(16) 0.0514(17) 0.0361(15) -0.0178(13) -0.0121(13) -0.0116(14)
F20A 0.0347(13) 0.0291(13) 0.0384(14) -0.0049(11) -0.0113(11) -0.0020(11)
O5A 0.057(2) 0.0324(18) 0.0342(18) 0.0089(14) -0.0225(16) -0.0264(16)
O6A 0.0419(17) 0.0284(16) 0.0253(15) 0.0018(13) -0.0075(13) -0.0155(14)
C15A 0.024(2) 0.027(2) 0.028(2) 0.0031(17) -0.0075(17) -0.0119(18)
C16A 0.028(2) 0.020(2) 0.033(2) -0.0002(17) -0.0069(18) -0.0112(18)
C17A 0.027(2) 0.030(2) 0.038(2) 0.0109(19) -0.0145(19) -0.0117(19)
C18A 0.030(2) 0.044(3) 0.025(2) 0.0056(19) -0.0127(18) -0.017(2)
C19A 0.032(2) 0.039(3) 0.026(2) -0.0066(19) -0.0058(19) -0.015(2)
C20A 0.0214(19) 0.022(2) 0.031(2) 0.0004(17) -0.0084(17) -0.0048(17)
C21A 0.028(2) 0.027(2) 0.024(2) 0.0001(17) -0.0052(17) -0.0149(18)
F9A 0.0267(13) 0.0326(15) 0.0596(18) 0.0039(13) 0.0110(12) 0.0004(12)
F10A 0.0526(17) 0.0256(15) 0.0638(19) 0.0079(13) 0.0165(15) 0.0004(13)
F11A 0.0512(17) 0.0462(17) 0.0437(16) 0.0034(13) 0.0056(13) -0.0297(14)
F12A 0.0260(13) 0.070(2) 0.0564(18) 0.0123(15) -0.0055(13) -0.0197(14)
F13A 0.0268(13) 0.0507(18) 0.0524(17) 0.0182(14) -0.0073(12) -0.0056(13)
O3A 0.0320(15) 0.0342(16) 0.0293(16) 0.0023(13) -0.0122(13) -0.0194(14)
O4A 0.0398(17) 0.0350(17) 0.0269(16) 0.0021(13) -0.0095(13) -0.0193(14)
C8A 0.027(2) 0.026(2) 0.022(2) -0.0038(16) -0.0028(17) -0.0137(18)
C9A 0.026(2) 0.028(2) 0.025(2) -0.0036(17) 0.0002(17) -0.0081(18)
C10A 0.042(3) 0.021(2) 0.031(2) -0.0014(18) 0.000(2) -0.006(2)
C11A 0.038(2) 0.033(2) 0.024(2) 0.0028(18) 0.0040(19) -0.022(2)
C12A 0.024(2) 0.045(3) 0.029(2) 0.000(2) -0.0040(18) -0.018(2)
C13A 0.030(2) 0.032(2) 0.028(2) 0.0025(18) -0.0112(19) -0.012(2)
C14A 0.025(2) 0.028(2) 0.021(2) -0.0046(17) -0.0005(17) -0.0082(18)
Cl1B 0.091(6) 0.069(4) 0.087(7) 0.031(4) -0.019(5) -0.034(4)
Cl2B 0.043(3) 0.083(5) 0.033(3) -0.010(3) -0.009(2) -0.028(3)
C1B 0.039(5) 0.051(6) 0.037(5) -0.010(5) -0.011(4) -0.008(5)

loop_
_atom_type_symbol
_atom_type_description
_atom_type_scat_dispersion_real
_atom_type_scat_dispersion_imag
_atom_type_scat_source
C C 0.0033 0.0016 'International Tables Vol C Tables 4.2.6.8 and 6.1.1.4'
H H 0.0000 0.0000 'International Tables Vol C Tables 4.2.6.8 and 6.1.1.4'
Cl Cl 0.1484 0.1585 'International Tables Vol C Tables 4.2.6.8 and 6.1.1.4'
F F 0.0171 0.0103 'International Tables Vol C Tables 4.2.6.8 and 6.1.1.4'
N N 0.0061 0.0033 'International Tables Vol C Tables 4.2.6.8 and 6.1.1.4'
O O 0.0106 0.0060 'International Tables Vol C Tables 4.2.6.8 and 6.1.1.4'

loop_
_geom_angle_atom_site_label_1
_geom_angle_atom_site_label_2
_geom_angle_atom_site_label_3
_geom_angle
_geom_angle_site_symmetry_1
_geom_angle_site_symmetry_3
C1 N1 C2 107.1(3) . .
C1 N1 C9 123.3(3) . .
C2 N1 C9 127.0(3) . .
C5 N2 H2 119(2) . .
C5 N2 C6 121.9(3) . .
C6 N2 H2 119(2) . .
N1 C1 C1 108.2(4) . 2_757
N1 C1 C3 142.8(4) . 2_757
C1 C1 C3 109.0(4) 2_757 2_757
N1 C2 C4 123.6(3) . .
C3 C2 N1 109.8(3) . .
C3 C2 C4 126.3(4) . .
C1 C3 H3 127.1 2_757 .
C2 C3 C1 105.9(3) . 2_757
C2 C3 H3 127.1 . .
C5 C4 C2 122.1(3) . .
C8 C4 C2 120.9(3) . .
C8 C4 C5 117.0(3) . .
N2 C5 C4 121.0(4) . .
N2 C5 H5 119.5 . .
C4 C5 H5 119.5 . .
N2 C6 H6 120.0 . .
N2 C6 C7 120.0(4) . .
C7 C6 H6 120.0 . .
C6 C7 H7 120.4 . .
C6 C7 C8 119.3(4) . .
C8 C7 H7 120.4 . .
C4 C8 H8 119.6 . .
C7 C8 C4 120.8(4) . .
C7 C8 H8 119.6 . .
C10 C9 N1 121.6(4) . .
C10 C9 C14 120.0(4) . .
C14 C9 N1 118.3(3) . .
C9 C10 H10 120.5 . .
C9 C10 C11 119.0(4) . .
C11 C10 H10 120.5 . .
C10 C11 H11 118.9 . .
C12 C11 C10 122.2(4) . .
C12 C11 H11 118.9 . .
C11 C12 C13 117.5(4) . .
C11 C12 C15 120.9(4) . .
C13 C12 C15 121.6(4) . .
C12 C13 H13 119.2 . .
C14 C13 C12 121.6(4) . .
C14 C13 H13 119.2 . .
C9 C14 H14 120.2 . .
C13 C14 C9 119.6(4) . .
C13 C14 H14 120.2 . .
C12 C15 H15A 109.5 . .
C12 C15 H15B 109.5 . .
C12 C15 H15C 109.5 . .
H15A C15 H15B 109.5 . .
H15A C15 H15C 109.5 . .
H15B C15 H15C 109.5 . .
C16 N3 C17 106.6(3) . .
C16 N3 C24 123.3(3) . .
C17 N3 C24 128.2(3) . .
C20 N4 H4 118(3) . .
C21 N4 H4 120(3) . .
C21 N4 C20 122.3(4) . .
N3 C16 C18 142.6(4) . 2_675
C16 C16 N3 107.8(4) 2_675 .
C16 C16 C18 109.6(4) 2_675 2_675
N3 C17 C19 122.3(3) . .
C18 C17 N3 110.4(3) . .
C18 C17 C19 126.7(3) . .
C16 C18 H18 127.2 2_675 .
C17 C18 C16 105.6(3) . 2_675
C17 C18 H18 127.2 . .
C20 C19 C17 120.9(3) . .
C20 C19 C23 117.9(3) . .
C23 C19 C17 121.1(3) . .
N4 C20 C19 120.8(4) . .
N4 C20 H20 119.6 . .
C19 C20 H20 119.6 . .
N4 C21 H21 120.3 . .
N4 C21 C22 119.4(4) . .
C22 C21 H21 120.3 . .
C21 C22 H22 120.2 . .
C21 C22 C23 119.5(4) . .
C23 C22 H22 120.2 . .
C19 C23 H23 119.9 . .
C22 C23 C19 120.2(4) . .
C22 C23 H23 119.9 . .
C25 C24 N3 120.2(3) . .
C29 C24 N3 119.4(3) . .
C29 C24 C25 120.3(4) . .
C24 C25 H25 120.5 . .
C24 C25 C26 119.0(4) . .
C26 C25 H25 120.5 . .
C25 C26 H26 119.3 . .
C27 C26 C25 121.5(4) . .
C27 C26 H26 119.3 . .
C26 C27 C30 120.6(4) . .
C28 C27 C26 117.7(4) . .
C28 C27 C30 121.6(4) . .
C27 C28 H28 119.1 . .
C29 C28 C27 121.7(4) . .
C29 C28 H28 119.1 . .
C24 C29 H29 120.1 . .
C28 C29 C24 119.7(4) . .
C28 C29 H29 120.1 . .
C27 C30 H30A 109.5 . .
C27 C30 H30B 109.5 . .
C27 C30 H30C 109.5 . .
H30A C30 H30B 109.5 . .
H30A C30 H30C 109.5 . .
H30B C30 H30C 109.5 . .
C2A C1A C7A 121.8(3) . .
C6A C1A C2A 117.5(4) . .
C6A C1A C7A 120.4(3) . .
F2A C2A C1A 119.8(3) . .
F2A C2A C3A 117.6(4) . .
C1A C2A C3A 122.6(4) . .
F3A C3A C2A 121.3(4) . .
F3A C3A C4A 120.1(4) . .
C2A C3A C4A 118.6(4) . .
F4A C4A C3A 119.2(4) . .
F4A C4A C5A 120.7(4) . .
C5A C4A C3A 120.1(4) . .
F5A C5A C4A 119.8(4) . .
F5A C5A C6A 120.7(4) . .
C4A C5A C6A 119.4(4) . .
F6A C6A C1A 119.2(3) . .
F6A C6A C5A 119.1(4) . .
C1A C6A C5A 121.7(4) . .
O1A C7A C1A 115.0(3) . .
O2A C7A O1A 127.9(4) . .
O2A C7A C1A 117.1(3) . .
C21A O5A H5A 114(3) . .
C16A C15A C21A 123.1(4) . .
C20A C15A C16A 116.8(4) . .
C20A C15A C21A 120.0(4) . .
F16A C16A C15A 120.1(4) . .
F16A C16A C17A 117.6(4) . .
C17A C16A C15A 122.3(4) . .
F17A C17A C16A 121.6(4) . .
F17A C17A C18A 118.7(4) . .
C16A C17A C18A 119.7(4) . .
F18A C18A C17A 120.4(4) . .
F18A C18A C19A 120.2(4) . .
C19A C18A C17A 119.4(4) . .
F19A C19A C18A 119.3(4) . .
F19A C19A C20A 120.7(4) . .
C20A C19A C18A 119.9(4) . .
F20A C20A C15A 120.4(4) . .
F20A C20A C19A 117.7(4) . .
C19A C20A C15A 121.8(4) . .
O5A C21A C15A 112.7(3) . .
O6A C21A O5A 125.2(4) . .
O6A C21A C15A 122.2(3) . .
C9A C8A C13A 116.6(4) . .
C9A C8A C14A 121.8(3) . .
C13A C8A C14A 121.6(4) . .
F9A C9A C8A 119.5(3) . .
F9A C9A C10A 118.5(4) . .
C10A C9A C8A 122.0(4) . .
F10A C10A C9A 121.1(4) . .
F10A C10A C11A 119.2(4) . .
C11A C10A C9A 119.6(4) . .
F11A C11A C10A 119.0(4) . .
F11A C11A C12A 120.5(4) . .
C12A C11A C10A 120.4(4) . .
F12A C12A C11A 119.9(4) . .
F12A C12A C13A 120.3(4) . .
C11A C12A C13A 119.8(4) . .
F13A C13A C8A 120.0(4) . .
F13A C13A C12A 118.4(4) . .
C12A C13A C8A 121.5(4) . .
O3A C14A C8A 114.7(3) . .
O4A C14A O3A 125.9(4) . .
O4A C14A C8A 119.3(4) . .
Cl1B C1B H1BA 109.1 . .
Cl1B C1B H1BB 109.1 . .
Cl2B C1B Cl1B 112.6(8) . .
Cl2B C1B H1BA 109.1 . .
Cl2B C1B H1BB 109.1 . .
H1BA C1B H1BB 107.8 . .

loop_
_geom_bond_atom_site_label_1
_geom_bond_atom_site_label_2
_geom_bond_distance
_geom_bond_site_symmetry_2
N1 C1 1.385(5) .
N1 C2 1.398(5) .
N1 C9 1.436(5) .
N2 H2 1.04(4) .
N2 C5 1.339(5) .
N2 C6 1.340(5) .
C1 C1 1.385(8) 2_757
C1 C3 1.409(5) 2_757
C2 C3 1.385(5) .
C2 C4 1.458(5) .
C3 H3 0.9500 .
C4 C5 1.397(5) .
C4 C8 1.388(5) .
C5 H5 0.9500 .
C6 H6 0.9500 .
C6 C7 1.371(6) .
C7 H7 0.9500 .
C7 C8 1.386(6) .
C8 H8 0.9500 .
C9 C10 1.379(5) .
C9 C14 1.386(6) .
C10 H10 0.9500 .
C10 C11 1.387(5) .
C11 H11 0.9500 .
C11 C12 1.379(6) .
C12 C13 1.383(7) .
C12 C15 1.521(6) .
C13 H13 0.9500 .
C13 C14 1.382(6) .
C14 H14 0.9500 .
C15 H15A 0.9800 .
C15 H15B 0.9800 .
C15 H15C 0.9800 .
N3 C16 1.395(5) .
N3 C17 1.399(5) .
N3 C24 1.430(5) .
N4 H4 0.99(5) .
N4 C20 1.343(5) .
N4 C21 1.341(5) .
C16 C16 1.380(7) 2_675
C16 C18 1.408(5) 2_675
C17 C18 1.376(5) .
C17 C19 1.465(5) .
C18 H18 0.9500 .
C19 C20 1.375(5) .
C19 C23 1.392(5) .
C20 H20 0.9500 .
C21 H21 0.9500 .
C21 C22 1.372(6) .
C22 H22 0.9500 .
C22 C23 1.387(5) .
C23 H23 0.9500 .
C24 C25 1.390(5) .
C24 C29 1.389(5) .
C25 H25 0.9500 .
C25 C26 1.399(6) .
C26 H26 0.9500 .
C26 C27 1.399(6) .
C27 C28 1.389(6) .
C27 C30 1.502(6) .
C28 H28 0.9500 .
C28 C29 1.385(6) .
C29 H29 0.9500 .
C30 H30A 0.9800 .
C30 H30B 0.9800 .
C30 H30C 0.9800 .
F2A C2A 1.352(5) .
F3A C3A 1.336(5) .
F4A C4A 1.337(5) .
F5A C5A 1.340(5) .
F6A C6A 1.329(5) .
O1A C7A 1.265(5) .
O2A C7A 1.210(5) .
C1A C2A 1.369(6) .
C1A C6A 1.368(6) .
C1A C7A 1.539(5) .
C2A C3A 1.379(6) .
C3A C4A 1.387(7) .
C4A C5A 1.363(6) .
C5A C6A 1.392(6) .
F16A C16A 1.354(5) .
F17A C17A 1.346(5) .
F18A C18A 1.339(5) .
F19A C19A 1.334(5) .
F20A C20A 1.341(4) .
O5A H5A 0.93(6) .
O5A C21A 1.324(5) .
O6A C21A 1.199(5) .
C15A C16A 1.385(6) .
C15A C20A 1.380(6) .
C15A C21A 1.504(6) .
C16A C17A 1.363(6) .
C17A C18A 1.378(6) .
C18A C19A 1.376(6) .
C19A C20A 1.373(6) .
F9A C9A 1.338(5) .
F10A C10A 1.340(5) .
F11A C11A 1.348(5) .
F12A C12A 1.341(5) .
F13A C13A 1.342(5) .
O3A C14A 1.283(5) .
O4A C14A 1.224(5) .
C8A C9A 1.387(6) .
C8A C13A 1.390(6) .
C8A C14A 1.513(5) .
C9A C10A 1.368(6) .
C10A C11A 1.368(6) .
C11A C12A 1.357(6) .
C12A C13A 1.378(6) .
Cl1B C1B 1.789(15) .
Cl2B C1B 1.683(13) .
C1B H1BA 0.9900 .
C1B H1BB 0.9900 .
